data_1000036
loop_
_publ_author_name
'Hendricks, S B'
'Jefferson, M E'

_publ_section_title
;
Crystal structure of vermiculites and mixed vermiculite-chlorites
;
_journal_coden_ASTM AMMIAY
_journal_name_full 'American Mineralogist'
_journal_page_first 851
_journal_page_last 862
_journal_volume 23
_journal_year 1938
_chemical_formula_structural 'Mg3 Si4 O10 (O H)2'
_chemical_formula_sum 'H2 Mg3 O12 Si4'
_chemical_name_mineral Vermiculite
_chemical_name_systematic 'Trimagnesium dihydrogen phyllo-silicate'
_space_group_IT_number 9
_symmetry_cell_setting monoclinic
_symmetry_Int_Tables_number 9
_symmetry_space_group_name_Hall 'C -2yc'
_symmetry_space_group_name_H-M 'C 1 c 1'
_cell_angle_alpha 90
_cell_angle_beta 93.25(25)
_cell_angle_gamma 90
_cell_formula_units_Z 4
_cell_length_a 5.33(5)
_cell_length_b 9.18(5)
_cell_length_c 28.85(10)
_cell_volume 1409.3
_cod_database_code 1000036

loop_
_symmetry_equiv_pos_as_xyz
x,y,z
x,-y,1/2+z
1/2+x,1/2+y,z
1/2+x,1/2-y,1/2+z

loop_
_atom_site_label
_atom_site_type_symbol
_atom_site_symmetry_multiplicity
_atom_site_Wyckoff_symbol
_atom_site_fract_x
_atom_site_fract_y
_atom_site_fract_z
_atom_site_occupancy
_atom_site_attached_hydrogens
_atom_site_calc_flag
Mg1 Mg2+ 4 a 0. 0. 0. 1. 0 d
Mg2 Mg2+ 4 a 0. 0.3333 0. 1. 0 d
Mg3 Mg2+ 4 a 0. 0.6667 0. 1. 0 d
O1 O2- 4 a 0.18 0.5 0.04 1. 1 d
O2 O2- 4 a -0.18 0.8333 -0.04 1. 1 d
O3 O2- 4 a 0.18 0.8333 0.04 1. 0 d
O4 O2- 4 a -0.18 0.5 -0.04 1. 0 d
O5 O2- 4 a 0.18 0.1667 0.04 1. 0 d
O6 O2- 4 a -0.18 0.1667 -0.04 1. 0 d
O7 O2- 4 a -0.048 0.75 0.115 1. 0 d
O8 O2- 4 a 0.048 0.5833 -0.115 1. 0 d
O9 O2- 4 a 0.452 0.75 0.115 1. 0 d
O10 O2- 4 a -0.452 0.5833 -0.115 1. 0 d
O11 O2- 4 a 0.202 0. 0.115 1. 0 d
O12 O2- 4 a -0.202 0.3333 -0.115 1. 0 d
Si1 Si4+ 4 a 0.196 0.8333 0.095 1. 0 d
Si2 Si4+ 4 a -0.196 0.5 -0.095 1. 0 d
Si3 Si4+ 4 a -0.304 0.6667 0.095 1. 0 d
Si4 Si4+ 4 a 0.304 0.6667 -0.095 1. 0 d

loop_
_atom_type_symbol
_atom_type_oxidation_number
Mg2+ 2.000
O2- -2.000
Si4+ 4.000
H1+ 1.000
